data_4063865
loop_
_publ_author_name
'Aguilar, David'
'Bielsa, Raquel'
'Soler, Tatiana'
'Urriolabeitia, Esteban P.'

_publ_section_title
;
 Cycloruthenated Complexes from Iminophosphoranes: Synthesis, Structure,
 and Reactivity with Internal Alkynes
;
_journal_issue 3
_journal_name_full Organometallics
_journal_page_first 642
_journal_paper_doi 10.1021/om100997x
_journal_volume 30
_journal_year 2011
_chemical_formula_moiety '2(C24 H21 Cl N P Ru), C4 H10 O'
_chemical_formula_sum 'C52 H62 Cl2 N2 O P2 Ru2'
_chemical_formula_weight 1066.0681
_chemical_name_systematic
; 
 ? 
;
_space_group_IT_number 14
_symmetry_cell_setting monoclinic
_symmetry_space_group_name_Hall '-P 2yn'
_symmetry_space_group_name_H-M 'P 1 21/n 1'
_atom_sites_solution_hydrogens geom
_atom_sites_solution_primary direct
_atom_sites_solution_secondary difmap
_audit_creation_method SHELXL-97
_cell_angle_alpha 90.00
_cell_angle_beta 95.645(6)
_cell_angle_gamma 90.00
_cell_formula_units_Z 2
_cell_length_a 9.8630(5)
_cell_length_b 9.4549(5)
_cell_length_c 24.7248(16)
_cell_measurement_reflns_used 3450
_cell_measurement_temperature 150(1)
_cell_measurement_theta_max 26.249
_cell_measurement_theta_min 3.038
_cell_volume 2294.5(2)
_computing_cell_refinement
;
CrysAlis RED, Oxford Diffraction Ltd.,
Version 1.171.32.19 (release 28-02-2008 CrysAlis171 .NET)
(compiled Feb 28 2008,12:10:31)
;
_computing_data_collection
;
CrysAlis CCD, Oxford Diffraction Ltd.,
Version 1.171.32.19 (release 28-02-2008 CrysAlis171 .NET)
(compiled Feb 28 2008,12:10:31)
;
_computing_data_reduction
;
CrysAlis RED, Oxford Diffraction Ltd.,
Version 1.171.32.19 (release 28-02-2008 CrysAlis171 .NET)
(compiled Feb 28 2008,12:10:31)
;
_computing_molecular_graphics
;
SHELXTL  Rel. 6.12/V (Sheldrick, Acta Cryst. 2008, A64, 112-122)
;
_computing_publication_material
;
SHELX-97 (Sheldrick, Acta Cryst. 2008, A64, 112-122)' 
;
_computing_structure_refinement
;
SHELXL-97 (Sheldrick, Acta Cryst. 2008, A64, 112-122) 
;
_computing_structure_solution
;
SHELXL-97 (Sheldrick, Acta Cryst. 2008, A64, 112-122) 
;
_diffrn_ambient_temperature 150(1)
_diffrn_detector_area_resol_mean 16.3990
_diffrn_measured_fraction_theta_full 0.960
_diffrn_measured_fraction_theta_max 0.960
_diffrn_radiation_monochromator graphite
_diffrn_radiation_source 'Enhance (Mo) X-ray Source'
_diffrn_radiation_type MoK\a
_diffrn_radiation_wavelength 0.71073
_diffrn_reflns_av_R_equivalents 0.0711
_diffrn_reflns_av_sigmaI/netI 0.1433
_diffrn_reflns_limit_h_max 11
_diffrn_reflns_limit_h_min -11
_diffrn_reflns_limit_k_max 11
_diffrn_reflns_limit_k_min -11
_diffrn_reflns_limit_l_max 29
_diffrn_reflns_limit_l_min -29
_diffrn_reflns_number 13261
_diffrn_reflns_theta_full 25.00
_diffrn_reflns_theta_max 25.00
_diffrn_reflns_theta_min 2.72
_exptl_absorpt_coefficient_mu 0.885
_exptl_absorpt_correction_type none
_exptl_crystal_colour red
_exptl_crystal_density_diffrn 1.514
_exptl_crystal_density_method 'not measured'
_exptl_crystal_description block
_exptl_crystal_F_000 1056
_exptl_crystal_size_max 0.19
_exptl_crystal_size_mid 0.11
_exptl_crystal_size_min 0.10
_refine_diff_density_max 0.710
_refine_diff_density_min -0.487
_refine_diff_density_rms 0.092
_refine_ls_extinction_method none
_refine_ls_goodness_of_fit_ref 0.920
_refine_ls_hydrogen_treatment constr
_refine_ls_matrix_type full
_refine_ls_number_parameters 286
_refine_ls_number_reflns 3877
_refine_ls_number_restraints 6
_refine_ls_restrained_S_all 0.921
_refine_ls_R_factor_all 0.0724
_refine_ls_R_factor_gt 0.0343
_refine_ls_shift/su_max 0.006
_refine_ls_shift/su_mean 0.001
_refine_ls_structure_factor_coef Fsqd
_refine_ls_weighting_details 'calc w=1/[\s^2^(Fo^2^)+(0.0107P)^2^] where P=(Fo^2^+2Fc^2^)/3'
_refine_ls_weighting_scheme calc
_refine_ls_wR_factor_gt 0.0574
_refine_ls_wR_factor_ref 0.0599
_reflns_number_gt 2184
_reflns_number_total 3877
_reflns_threshold_expression I>2\s(I)
_cod_data_source_file om100997x_si_001.cif
_cod_data_source_block '__4f'
_cod_original_sg_symbol_H-M 'P 21/n'
_cod_database_code 4063865

loop_
_symmetry_equiv_pos_as_xyz
'x, y, z'
'-x+1/2, y+1/2, -z+1/2'
'-x, -y, -z'
'x-1/2, -y-1/2, z-1/2'

loop_
_atom_site_label
_atom_site_type_symbol
_atom_site_fract_x
_atom_site_fract_y
_atom_site_fract_z
_atom_site_U_iso_or_equiv
_atom_site_adp_type
_atom_site_occupancy
_atom_site_symmetry_multiplicity
_atom_site_calc_flag
_atom_site_refinement_flags
Ru1 Ru 0.76452(4) 0.45635(4) 0.810969(17) 0.01615(12) Uani 1 1 d .
Cl1 Cl 0.79804(10) 0.48715(11) 0.71554(5) 0.0206(3) Uani 1 1 d .
P1 P 1.01624(12) 0.28858(13) 0.85474(5) 0.0150(3) Uani 1 1 d .
N1 N 0.8933(3) 0.2773(4) 0.80852(14) 0.0162(10) Uani 1 1 d .
H1A H 0.8808 0.2086 0.7858 0.019 Uiso 1 1 calc R
C1 C 0.6352(5) 0.3506(6) 0.8633(2) 0.0353(16) Uani 1 1 d .
H1B H 0.6503 0.2624 0.8795 0.042 Uiso 1 1 calc R
C2 C 0.5555(5) 0.3594(6) 0.8135(2) 0.0303(15) Uani 1 1 d .
H2A H 0.5116 0.2801 0.7979 0.036 Uiso 1 1 calc R
C3 C 0.5441(4) 0.4885(5) 0.7884(2) 0.0282(15) Uani 1 1 d .
H3A H 0.4966 0.4949 0.7541 0.034 Uiso 1 1 calc R
C4 C 0.6013(5) 0.6109(5) 0.8125(2) 0.0241(14) Uani 1 1 d .
H4A H 0.5902 0.6976 0.7949 0.029 Uiso 1 1 calc R
C5 C 0.6757(5) 0.6010(6) 0.8637(2) 0.0288(15) Uani 1 1 d .
H5A H 0.7136 0.6818 0.8805 0.035 Uiso 1 1 calc R
C6 C 0.6928(5) 0.4695(7) 0.8896(2) 0.0356(15) Uani 1 1 d .
H6A H 0.7417 0.4619 0.9236 0.043 Uiso 1 1 calc R
C7 C 0.9500(4) 0.5519(5) 0.82921(16) 0.0142(11) Uani 1 1 d .
C8 C 0.9779(4) 0.6965(5) 0.82197(17) 0.0174(12) Uani 1 1 d .
H8A H 0.9079 0.7566 0.8085 0.021 Uiso 1 1 calc R
C9 C 1.1083(5) 0.7510(5) 0.83458(18) 0.0186(13) Uani 1 1 d .
H9A H 1.1237 0.8466 0.8288 0.022 Uiso 1 1 calc R
C10 C 1.2150(4) 0.6672(5) 0.85533(18) 0.0192(12) Uani 1 1 d .
H10A H 1.3013 0.7057 0.8637 0.023 Uiso 1 1 calc R
C11 C 1.1923(4) 0.5263(5) 0.86350(16) 0.0183(12) Uani 1 1 d .
H11A H 1.2633 0.4682 0.8776 0.022 Uiso 1 1 calc R
C12 C 1.0617(4) 0.4698(5) 0.85059(16) 0.0132(11) Uani 1 1 d .
C13 C 0.9711(4) 0.2440(4) 0.92208(18) 0.0147(12) Uani 1 1 d .
C14 C 0.8876(4) 0.1280(5) 0.92676(19) 0.0209(13) Uani 1 1 d .
H14A H 0.8580 0.0750 0.8962 0.025 Uiso 1 1 calc R
C15 C 0.8485(5) 0.0913(5) 0.9769(2) 0.0290(14) Uani 1 1 d .
H15A H 0.7917 0.0138 0.9799 0.035 Uiso 1 1 calc R
C16 C 0.8922(5) 0.1674(5) 1.0219(2) 0.0332(15) Uani 1 1 d .
H16A H 0.8653 0.1413 1.0555 0.040 Uiso 1 1 calc R
C17 C 0.9761(5) 0.2830(5) 1.0183(2) 0.0312(15) Uani 1 1 d .
H17A H 1.0062 0.3344 1.0492 0.037 Uiso 1 1 calc R
C18 C 1.0149(4) 0.3216(5) 0.96818(19) 0.0224(13) Uani 1 1 d .
H18A H 1.0707 0.4001 0.9653 0.027 Uiso 1 1 calc R
C19 C 1.1621(4) 0.1786(4) 0.84661(19) 0.0129(12) Uani 1 1 d .
C20 C 1.2344(4) 0.1134(5) 0.89045(19) 0.0191(12) Uani 1 1 d .
H20A H 1.2077 0.1265 0.9251 0.023 Uiso 1 1 calc R
C21 C 1.3455(4) 0.0292(5) 0.8835(2) 0.0266(13) Uani 1 1 d .
H21A H 1.3936 -0.0135 0.9134 0.032 Uiso 1 1 calc R
C22 C 1.3849(4) 0.0087(4) 0.8326(2) 0.0252(14) Uani 1 1 d .
H22A H 1.4584 -0.0499 0.8277 0.030 Uiso 1 1 calc R
C23 C 1.3159(4) 0.0746(5) 0.78869(19) 0.0202(13) Uani 1 1 d .
H23A H 1.3444 0.0617 0.7543 0.024 Uiso 1 1 calc R
C24 C 1.2057(4) 0.1591(4) 0.79494(19) 0.0179(12) Uani 1 1 d .
H24A H 1.1600 0.2035 0.7649 0.021 Uiso 1 1 calc R
O1 O 0.5000 0.5000 1.0000 0.057(2) Uani 1 2 d S
C25 C 0.4346(11) 0.3588(15) 0.9856(5) 0.034(3) Uani 0.50 1 d PU
C27 C 0.4603(13) 0.6177(15) 0.9780(5) 0.043(4) Uani 0.50 1 d P
C26 C 0.4739(8) 0.2490(8) 1.0089(3) 0.087(3) Uani 1 1 d .

loop_
_atom_site_aniso_label
_atom_site_aniso_U_11
_atom_site_aniso_U_22
_atom_site_aniso_U_33
_atom_site_aniso_U_23
_atom_site_aniso_U_13
_atom_site_aniso_U_12
Ru1 0.01502(19) 0.0158(2) 0.0179(2) 0.0011(3) 0.00316(16) 0.0000(2)
Cl1 0.0215(6) 0.0208(8) 0.0200(8) 0.0035(6) 0.0049(6) 0.0030(5)
P1 0.0176(7) 0.0126(7) 0.0149(8) 0.0011(7) 0.0016(6) -0.0001(6)
N1 0.023(2) 0.017(2) 0.009(2) -0.0111(19) -0.0002(19) 0.0024(19)
C1 0.032(4) 0.030(4) 0.049(5) 0.019(3) 0.027(3) 0.011(3)
C2 0.016(3) 0.024(4) 0.052(5) -0.001(3) 0.009(3) -0.004(3)
C3 0.011(3) 0.042(4) 0.031(4) -0.004(3) 0.001(2) 0.007(3)
C4 0.024(3) 0.019(3) 0.032(4) 0.006(3) 0.016(3) 0.010(3)
C5 0.020(3) 0.031(4) 0.037(4) -0.017(3) 0.013(3) -0.002(3)
C6 0.023(3) 0.063(4) 0.023(4) 0.006(4) 0.014(3) 0.016(4)
C7 0.021(3) 0.013(3) 0.009(3) 0.000(3) 0.006(2) 0.000(3)
C8 0.022(3) 0.024(3) 0.005(3) 0.003(3) -0.003(2) 0.008(3)
C9 0.026(3) 0.015(3) 0.015(3) -0.001(2) 0.006(3) -0.007(3)
C10 0.015(3) 0.020(3) 0.021(3) 0.002(3) -0.004(2) -0.011(3)
C11 0.014(2) 0.024(3) 0.016(3) 0.002(3) -0.003(2) 0.003(3)
C12 0.018(2) 0.009(3) 0.012(3) -0.001(2) 0.002(2) 0.002(3)
C13 0.013(3) 0.012(3) 0.018(3) -0.005(3) -0.005(3) 0.002(2)
C14 0.027(3) 0.017(3) 0.019(3) -0.001(3) 0.004(3) 0.001(3)
C15 0.033(3) 0.027(3) 0.029(4) 0.003(3) 0.011(3) -0.001(3)
C16 0.055(4) 0.032(4) 0.016(4) 0.006(3) 0.019(3) 0.004(3)
C17 0.049(4) 0.033(3) 0.013(3) -0.008(3) 0.006(3) 0.010(3)
C18 0.025(3) 0.020(3) 0.023(4) 0.003(3) 0.006(3) -0.002(3)
C19 0.014(3) 0.006(3) 0.019(3) -0.002(2) 0.001(2) -0.002(2)
C20 0.021(3) 0.019(3) 0.018(3) 0.002(2) 0.002(3) 0.001(2)
C21 0.021(3) 0.026(3) 0.033(3) 0.010(3) 0.000(2) 0.002(3)
C22 0.015(3) 0.014(3) 0.048(4) 0.001(3) 0.011(3) 0.001(2)
C23 0.021(3) 0.020(3) 0.021(3) -0.003(3) 0.012(3) -0.007(2)
C24 0.017(3) 0.017(3) 0.020(3) 0.001(2) 0.000(2) -0.004(2)
O1 0.039(4) 0.091(6) 0.041(5) -0.029(4) 0.010(3) -0.017(4)
C25 0.025(6) 0.043(7) 0.030(6) 0.005(6) -0.022(5) 0.009(6)
C27 0.044(8) 0.039(9) 0.046(10) 0.009(8) 0.002(7) 0.012(8)
C26 0.092(6) 0.068(6) 0.108(7) -0.028(5) 0.042(5) -0.024(5)

loop_
_atom_type_symbol
_atom_type_description
_atom_type_scat_dispersion_real
_atom_type_scat_dispersion_imag
_atom_type_scat_source
C C 0.0033 0.0016 'International Tables Vol C Tables 4.2.6.8 and 6.1.1.4'
H H 0.0000 0.0000 'International Tables Vol C Tables 4.2.6.8 and 6.1.1.4'
Cl Cl 0.1484 0.1585 'International Tables Vol C Tables 4.2.6.8 and 6.1.1.4'
P P 0.1023 0.0942 'International Tables Vol C Tables 4.2.6.8 and 6.1.1.4'
N N 0.0061 0.0033 'International Tables Vol C Tables 4.2.6.8 and 6.1.1.4'
O O 0.0106 0.0060 'International Tables Vol C Tables 4.2.6.8 and 6.1.1.4'
Ru Ru -1.2594 0.8363 'International Tables Vol C Tables 4.2.6.8 and 6.1.1.4'

loop_
_geom_angle_atom_site_label_1
_geom_angle_atom_site_label_2
_geom_angle_atom_site_label_3
_geom_angle
_geom_angle_site_symmetry_1
_geom_angle_site_symmetry_3
C7 Ru1 N1 80.44(17) . .
C7 Ru1 C5 89.68(17) . .
N1 Ru1 C5 144.22(19) . .
C7 Ru1 C6 98.19(19) . .
N1 Ru1 C6 108.99(19) . .
C5 Ru1 C6 38.27(18) . .
C7 Ru1 C1 129.9(2) . .
N1 Ru1 C1 92.20(16) . .
C5 Ru1 C1 68.1(2) . .
C6 Ru1 C1 37.87(18) . .
C7 Ru1 C4 110.2(2) . .
N1 Ru1 C4 169.15(17) . .
C5 Ru1 C4 37.93(17) . .
C6 Ru1 C4 68.48(18) . .
C1 Ru1 C4 79.52(18) . .
C7 Ru1 C3 145.9(2) . .
N1 Ru1 C3 132.78(17) . .
C5 Ru1 C3 67.30(18) . .
C6 Ru1 C3 79.43(18) . .
C1 Ru1 C3 65.78(19) . .
C4 Ru1 C3 37.05(16) . .
C7 Ru1 C2 165.49(17) . .
N1 Ru1 C2 103.14(16) . .
C5 Ru1 C2 79.22(18) . .
C6 Ru1 C2 67.31(19) . .
C1 Ru1 C2 36.81(18) . .
C4 Ru1 C2 66.05(19) . .
C3 Ru1 C2 35.63(16) . .
C7 Ru1 Cl1 87.54(11) . .
N1 Ru1 Cl1 85.92(9) . .
C5 Ru1 Cl1 128.21(17) . .
C6 Ru1 Cl1 164.67(15) . .
C1 Ru1 Cl1 141.70(19) . .
C4 Ru1 Cl1 96.20(13) . .
C3 Ru1 Cl1 87.85(13) . .
C2 Ru1 Cl1 106.65(15) . .
N1 P1 C12 101.7(2) . .
N1 P1 C19 116.3(2) . .
C12 P1 C19 109.95(18) . .
N1 P1 C13 113.99(19) . .
C12 P1 C13 111.28(19) . .
C19 P1 C13 103.8(2) . .
P1 N1 Ru1 110.06(18) . .
P1 N1 H1A 125.0 . .
Ru1 N1 H1A 125.0 . .
C6 C1 C2 122.1(5) . .
C6 C1 Ru1 70.5(3) . .
C2 C1 Ru1 75.9(3) . .
C6 C1 H1B 118.9 . .
C2 C1 H1B 118.9 . .
Ru1 C1 H1B 126.6 . .
C3 C2 C1 117.8(5) . .
C3 C2 Ru1 70.2(3) . .
C1 C2 Ru1 67.2(3) . .
C3 C2 H2A 121.1 . .
C1 C2 H2A 121.1 . .
Ru1 C2 H2A 134.7 . .
C2 C3 C4 122.2(5) . .
C2 C3 Ru1 74.2(3) . .
C4 C3 Ru1 70.1(3) . .
C2 C3 H3A 118.9 . .
C4 C3 H3A 118.9 . .
Ru1 C3 H3A 129.3 . .
C3 C4 C5 119.0(5) . .
C3 C4 Ru1 72.8(3) . .
C5 C4 Ru1 69.5(3) . .
C3 C4 H4A 120.5 . .
C5 C4 H4A 120.5 . .
Ru1 C4 H4A 129.5 . .
C4 C5 C6 120.0(5) . .
C4 C5 Ru1 72.6(3) . .
C6 C5 Ru1 70.8(3) . .
C4 C5 H5A 120.0 . .
C6 C5 H5A 120.0 . .
Ru1 C5 H5A 128.8 . .
C1 C6 C5 118.7(5) . .
C1 C6 Ru1 71.6(3) . .
C5 C6 Ru1 70.9(3) . .
C1 C6 H6A 120.7 . .
C5 C6 H6A 120.7 . .
Ru1 C6 H6A 129.0 . .
C12 C7 C8 115.3(4) . .
C12 C7 Ru1 119.2(3) . .
C8 C7 Ru1 125.5(3) . .
C9 C8 C7 121.2(4) . .
C9 C8 H8A 119.4 . .
C7 C8 H8A 119.4 . .
C10 C9 C8 121.8(4) . .
C10 C9 H9A 119.1 . .
C8 C9 H9A 119.1 . .
C11 C10 C9 119.0(4) . .
C11 C10 H10A 120.5 . .
C9 C10 H10A 120.5 . .
C10 C11 C12 119.8(4) . .
C10 C11 H11A 120.1 . .
C12 C11 H11A 120.1 . .
C11 C12 C7 122.9(4) . .
C11 C12 P1 125.8(3) . .
C7 C12 P1 111.1(3) . .
C14 C13 C18 119.4(4) . .
C14 C13 P1 117.5(4) . .
C18 C13 P1 123.1(3) . .
C15 C14 C13 119.8(5) . .
C15 C14 H14A 120.1 . .
C13 C14 H14A 120.1 . .
C16 C15 C14 120.6(5) . .
C16 C15 H15A 119.7 . .
C14 C15 H15A 119.7 . .
C15 C16 C17 120.6(5) . .
C15 C16 H16A 119.7 . .
C17 C16 H16A 119.7 . .
C16 C17 C18 119.3(5) . .
C16 C17 H17A 120.3 . .
C18 C17 H17A 120.3 . .
C17 C18 C13 120.3(5) . .
C17 C18 H18A 119.8 . .
C13 C18 H18A 119.8 . .
C20 C19 C24 118.4(4) . .
C20 C19 P1 121.7(3) . .
C24 C19 P1 119.9(4) . .
C21 C20 C19 121.0(4) . .
C21 C20 H20A 119.5 . .
C19 C20 H20A 119.5 . .
C22 C21 C20 119.8(5) . .
C22 C21 H21A 120.1 . .
C20 C21 H21A 120.1 . .
C21 C22 C23 120.1(4) . .
C21 C22 H22A 120.0 . .
C23 C22 H22A 120.0 . .
C24 C23 C22 120.8(4) . .
C24 C23 H23A 119.6 . .
C22 C23 H23A 119.6 . .
C23 C24 C19 119.9(5) . .
C23 C24 H24A 120.1 . .
C19 C24 H24A 120.1 . .
C27 O1 C27 180.0(11) . 3_667
C27 O1 C25 124.2(7) . .
C27 O1 C25 55.8(7) 3_667 .
C27 O1 C25 55.8(7) . 3_667
C27 O1 C25 124.2(7) 3_667 3_667
C25 O1 C25 180.000(4) . 3_667
C26 C25 C27 68.5(9) . 3_667
C26 C25 O1 121.9(10) . .
C27 C25 O1 53.4(9) 3_667 .
O1 C27 C25 70.8(10) . 3_667
O1 C27 C26 123.5(12) . 3_667
C25 C27 C26 52.7(8) 3_667 3_667
C25 C26 C27 58.7(8) . 3_667

loop_
_geom_bond_atom_site_label_1
_geom_bond_atom_site_label_2
_geom_bond_distance
_geom_bond_site_symmetry_2
Ru1 C7 2.050(4) .
Ru1 N1 2.121(3) .
Ru1 C5 2.137(4) .
Ru1 C6 2.136(4) .
Ru1 C1 2.151(4) .
Ru1 C4 2.177(4) .
Ru1 C3 2.212(4) .
Ru1 C2 2.262(5) .
Ru1 Cl1 2.4319(11) .
P1 N1 1.586(4) .
P1 C12 1.777(4) .
P1 C19 1.802(4) .
P1 C13 1.815(4) .
N1 H1A 0.8600 .
C1 C6 1.391(7) .
C1 C2 1.397(7) .
C1 H1B 0.9300 .
C2 C3 1.370(6) .
C2 H2A 0.9300 .
C3 C4 1.395(6) .
C3 H3A 0.9300 .
C4 C5 1.402(6) .
C4 H4A 0.9300 .
C5 C6 1.401(6) .
C5 H5A 0.9300 .
C6 H6A 0.9300 .
C7 C12 1.407(5) .
C7 C8 1.410(6) .
C8 C9 1.392(5) .
C8 H8A 0.9300 .
C9 C10 1.375(6) .
C9 H9A 0.9300 .
C10 C11 1.369(5) .
C10 H10A 0.9300 .
C11 C12 1.402(5) .
C11 H11A 0.9300 .
C13 C14 1.384(5) .
C13 C18 1.388(6) .
C14 C15 1.378(5) .
C14 H14A 0.9300 .
C15 C16 1.361(6) .
C15 H15A 0.9300 .
C16 C17 1.379(6) .
C16 H16A 0.9300 .
C17 C18 1.381(5) .
C17 H17A 0.9300 .
C18 H18A 0.9300 .
C19 C20 1.383(6) .
C19 C24 1.400(5) .
C20 C21 1.378(5) .
C20 H20A 0.9300 .
C21 C22 1.368(5) .
C21 H21A 0.9300 .
C22 C23 1.373(6) .
C22 H22A 0.9300 .
C23 C24 1.370(5) .
C23 H23A 0.9300 .
C24 H24A 0.9300 .
O1 C27 1.283(13) .
O1 C27 1.283(13) 3_667
O1 C25 1.510(15) .
O1 C25 1.510(15) 3_667
C25 C26 1.231(12) .
C25 C27 1.322(16) 3_667
C27 C25 1.322(16) 3_667
C27 C26 1.440(15) 3_667
C26 C27 1.440(15) 3_667
